data_4122149
loop_
_publ_author_name
'Pan, Xiaobo'
'Wang, Xingyong'
'Zhao, Yue'
'Sui, Yunxia'
'Wang, Xinping'

_publ_section_title
;
 A crystalline phosphaalkene radical anion.
;
_journal_issue 28
_journal_name_full 'Journal of the American Chemical Society'
_journal_page_first 9834
_journal_page_last 9837
_journal_paper_doi 10.1021/ja504001x
_journal_volume 136
_journal_year 2014
_chemical_formula_moiety C51H77KO3P,C4H8O
_chemical_formula_sum 'C55 H85 K O4 P'
_chemical_formula_weight 880.30
_chemical_name_systematic
; 
 ? 
;
_space_group_IT_number 33
_symmetry_cell_setting orthorhombic
_symmetry_space_group_name_Hall 'P 2c -2n'
_symmetry_space_group_name_H-M 'P n a 21'
_atom_sites_solution_hydrogens geom
_atom_sites_solution_primary direct
_atom_sites_solution_secondary difmap
_audit_creation_method SHELXL-97
_cell_angle_alpha 90.00
_cell_angle_beta 90.00
_cell_angle_gamma 90.00
_cell_formula_units_Z 4
_cell_length_a 33.185(3)
_cell_length_b 10.8157(9)
_cell_length_c 14.5739(12)
_cell_measurement_temperature 123(2)
_cell_volume 5230.8(8)
_computing_cell_refinement 'Bruker SAINT'
_computing_data_collection 'Bruker APEX2'
_computing_data_reduction 'Bruker SAINT'
_computing_molecular_graphics 'Bruker SHELXTL'
_computing_publication_material 'Bruker SHELXTL'
_computing_structure_refinement 'SHELXL-97 (Sheldrick, 2008)'
_computing_structure_solution 'SHELXS-97 (Sheldrick, 2008)'
_diffrn_ambient_temperature 123(2)
_diffrn_measured_fraction_theta_full 0.997
_diffrn_measured_fraction_theta_max 0.997
_diffrn_radiation_monochromator graphite
_diffrn_radiation_source 'fine-focus sealed tube'
_diffrn_radiation_type MoK\a
_diffrn_radiation_wavelength 0.71073
_diffrn_reflns_av_R_equivalents 0.0485
_diffrn_reflns_av_sigmaI/netI 0.0424
_diffrn_reflns_limit_h_max 39
_diffrn_reflns_limit_h_min -39
_diffrn_reflns_limit_k_max 8
_diffrn_reflns_limit_k_min -12
_diffrn_reflns_limit_l_max 17
_diffrn_reflns_limit_l_min -17
_diffrn_reflns_number 37278
_diffrn_reflns_theta_full 25.01
_diffrn_reflns_theta_max 25.01
_diffrn_reflns_theta_min 1.86
_exptl_absorpt_coefficient_mu 0.174
_exptl_absorpt_correction_T_max 0.9627
_exptl_absorpt_correction_T_min 0.9513
_exptl_absorpt_correction_type multi-scan
_exptl_absorpt_process_details 'SADABS (Bruker, 2000)'
_exptl_crystal_colour purple
_exptl_crystal_density_diffrn 1.118
_exptl_crystal_density_method 'not measured'
_exptl_crystal_description block
_exptl_crystal_F_000 1924
_exptl_crystal_size_max 0.29
_exptl_crystal_size_mid 0.26
_exptl_crystal_size_min 0.22
_refine_diff_density_max 0.357
_refine_diff_density_min -0.284
_refine_diff_density_rms 0.092
_refine_ls_abs_structure_details 'Flack H D (1983), Acta Cryst. A39, 876-881'
_refine_ls_abs_structure_Flack -0.03(5)
_refine_ls_extinction_method none
_refine_ls_goodness_of_fit_ref 1.154
_refine_ls_hydrogen_treatment constr
_refine_ls_matrix_type full
_refine_ls_number_parameters 585
_refine_ls_number_reflns 9176
_refine_ls_number_restraints 7
_refine_ls_restrained_S_all 1.154
_refine_ls_R_factor_all 0.0506
_refine_ls_R_factor_gt 0.0441
_refine_ls_shift/su_max 0.000
_refine_ls_shift/su_mean 0.000
_refine_ls_structure_factor_coef Fsqd
_refine_ls_weighting_details 'calc w=1/[\s^2^(Fo^2^)+(0.0138P)^2^+7.0366P] where P=(Fo^2^+2Fc^2^)/3'
_refine_ls_weighting_scheme calc
_refine_ls_wR_factor_gt 0.1039
_refine_ls_wR_factor_ref 0.1269
_reflns_number_gt 8416
_reflns_number_total 9176
_reflns_threshold_expression >2sigma(I)
_cod_data_source_file ja504001x_si_002.cif
_cod_data_source_block 1
_cod_depositor_comments
;
The following automatic conversions were performed:

'_symmetry_cell_setting' value 'Orthorhombic' changed to
'orthorhombic' according to
/usr/data/users/saulius/crontab/automatic-downloads/rss-feeds/ACS/lib/dictionaries/cif_core.dic
dictionary named 'cif_core.dic' version 2.4.2 from 2011-04-26.

Automatic conversion script
Id: cif_fix_values 2281 2013-09-26 08:29:07Z andrius 

 Adding full bibliography for 4122148--4122149.cif.
;
_cod_original_cell_volume 5230.8(7)
_cod_original_sg_symbol_Hall 'P 2c -2n '
_cod_original_sg_symbol_H-M Pna2(1)
_cod_database_code 4122149

loop_
_symmetry_equiv_pos_as_xyz
'x, y, z'
'-x, -y, z+1/2'
'x+1/2, -y+1/2, z'
'-x+1/2, y+1/2, z+1/2'

loop_
_atom_site_label
_atom_site_type_symbol
_atom_site_fract_x
_atom_site_fract_y
_atom_site_fract_z
_atom_site_U_iso_or_equiv
_atom_site_adp_type
_atom_site_occupancy
_atom_site_symmetry_multiplicity
_atom_site_calc_flag
_atom_site_refinement_flags
_atom_site_disorder_assembly
_atom_site_disorder_group
K1 K 0.20155(3) 1.08299(8) 0.94056(6) 0.0401(2) Uani 1 1 d . . .
P1 P 0.17114(2) 0.66379(8) 0.88779(6) 0.02272(18) Uani 1 1 d . A .
O1 O 0.13329(8) 1.2002(3) 0.96680(18) 0.0407(7) Uani 1 1 d . A .
O2 O 0.24090(9) 1.2788(3) 1.0051(3) 0.060 Uani 1 1 d . A .
O3 O 0.22380(14) 0.9911(3) 1.0971(2) 0.0696(12) Uani 1 1 d . A .
O4 O 0.12416(9) 0.8783(4) 0.3332(2) 0.0623(9) Uani 1 1 d . . .
C1 C 0.17199(9) 0.8053(3) 0.8285(2) 0.0197(7) Uani 1 1 d . . .
C2 C 0.14172(10) 0.8803(3) 0.7830(2) 0.0213(7) Uani 1 1 d . A .
C3 C 0.16086(10) 0.9833(3) 0.7393(2) 0.0223(7) Uani 1 1 d . A .
C4 C 0.20296(10) 0.9750(3) 0.7582(2) 0.0218(7) Uani 1 1 d . A .
C5 C 0.20922(10) 0.8666(3) 0.8131(2) 0.0207(7) Uani 1 1 d . A .
C6 C 0.24846(9) 0.8416(3) 0.8471(2) 0.0203(7) Uani 1 1 d . A .
H6 H 0.2528 0.7699 0.8835 0.024 Uiso 1 1 calc R . .
C7 C 0.28057(10) 0.9196(3) 0.8284(2) 0.0240(7) Uani 1 1 d . . .
C8 C 0.27360(11) 1.0253(3) 0.7728(2) 0.0280(8) Uani 1 1 d . A .
H8 H 0.2955 1.0787 0.7588 0.034 Uiso 1 1 calc R . .
C9 C 0.23602(11) 1.0521(3) 0.7387(2) 0.0272(8) Uani 1 1 d . A .
H9 H 0.2323 1.1234 0.7016 0.033 Uiso 1 1 calc R . .
C10 C 0.13759(10) 1.0683(3) 0.6912(2) 0.0255(7) Uani 1 1 d . . .
H10 H 0.1502 1.1365 0.6619 0.031 Uiso 1 1 calc R A .
C11 C 0.09590(11) 1.0542(3) 0.6857(2) 0.0291(8) Uani 1 1 d . A .
H11 H 0.0806 1.1130 0.6521 0.035 Uiso 1 1 calc R . .
C12 C 0.07589(10) 0.9546(3) 0.7288(2) 0.0260(7) Uani 1 1 d . . .
C13 C 0.09908(10) 0.8689(3) 0.7763(2) 0.0252(7) Uani 1 1 d . A .
H13 H 0.0861 0.8007 0.8050 0.030 Uiso 1 1 calc R . .
C14 C 0.03120(11) 0.9406(3) 0.7274(3) 0.0348(9) Uani 1 1 d . A .
C15 C 0.01935(12) 0.8115(4) 0.6932(3) 0.0418(10) Uani 1 1 d . . .
H15A H 0.0294 0.7999 0.6305 0.063 Uiso 1 1 calc R A .
H15B H -0.0101 0.8036 0.6936 0.063 Uiso 1 1 calc R . .
H15C H 0.0311 0.7487 0.7335 0.063 Uiso 1 1 calc R . .
C16 C 0.01515(12) 0.9561(4) 0.8269(3) 0.0496(11) Uani 1 1 d . . .
H16A H -0.0142 0.9469 0.8272 0.074 Uiso 1 1 calc R A .
H16B H 0.0224 1.0383 0.8499 0.074 Uiso 1 1 calc R . .
H16C H 0.0272 0.8927 0.8665 0.074 Uiso 1 1 calc R . .
C17 C 0.00995(13) 1.0368(4) 0.6671(4) 0.0534(12) Uani 1 1 d . . .
H17A H 0.0195 1.0290 0.6037 0.080 Uiso 1 1 calc R A .
H17B H 0.0160 1.1199 0.6900 0.080 Uiso 1 1 calc R . .
H17C H -0.0192 1.0228 0.6690 0.080 Uiso 1 1 calc R . .
C18 C 0.32302(9) 0.8931(3) 0.8636(2) 0.0248(7) Uani 1 1 d . A .
C19 C 0.32388(10) 0.7944(4) 0.9388(3) 0.0390(9) Uani 1 1 d . . .
H19A H 0.3134 0.7164 0.9143 0.059 Uiso 1 1 calc R A .
H19B H 0.3072 0.8213 0.9905 0.059 Uiso 1 1 calc R . .
H19C H 0.3517 0.7823 0.9596 0.059 Uiso 1 1 calc R . .
C20 C 0.34205(12) 1.0112(4) 0.9014(3) 0.0449(10) Uani 1 1 d . . .
H20A H 0.3264 1.0405 0.9541 0.067 Uiso 1 1 calc R A .
H20B H 0.3422 1.0749 0.8535 0.067 Uiso 1 1 calc R . .
H20C H 0.3698 0.9941 0.9207 0.067 Uiso 1 1 calc R . .
C21 C 0.34881(11) 0.8469(4) 0.7835(3) 0.0375(9) Uani 1 1 d . . .
H21A H 0.3753 0.8217 0.8064 0.056 Uiso 1 1 calc R A .
H21B H 0.3521 0.9134 0.7384 0.056 Uiso 1 1 calc R . .
H21C H 0.3355 0.7760 0.7545 0.056 Uiso 1 1 calc R . .
C22 C 0.11749(9) 0.6165(3) 0.8926(2) 0.0192(6) Uani 1 1 d . . .
C23 C 0.09278(10) 0.6508(3) 0.9707(2) 0.0212(7) Uani 1 1 d . A .
C24 C 0.05255(9) 0.6209(3) 0.9694(2) 0.0243(7) Uani 1 1 d . . .
H24 H 0.0365 0.6449 1.0204 0.029 Uiso 1 1 calc R A .
C25 C 0.03390(9) 0.5579(3) 0.8981(2) 0.0248(7) Uani 1 1 d . A .
C26 C 0.05815(9) 0.5181(3) 0.8279(2) 0.0234(7) Uani 1 1 d . . .
H26 H 0.0463 0.4708 0.7801 0.028 Uiso 1 1 calc R A .
C27 C 0.09950(10) 0.5434(3) 0.8231(2) 0.0216(7) Uani 1 1 d . A .
C28 C 0.12281(10) 0.4872(3) 0.7400(2) 0.0267(7) Uani 1 1 d . . .
C29 C 0.15764(11) 0.4038(3) 0.7737(3) 0.0336(8) Uani 1 1 d . A .
H29A H 0.1715 0.3678 0.7207 0.050 Uiso 1 1 calc R . .
H29B H 0.1467 0.3374 0.8121 0.050 Uiso 1 1 calc R . .
H29C H 0.1767 0.4532 0.8096 0.050 Uiso 1 1 calc R . .
C30 C 0.09528(12) 0.4038(4) 0.6809(3) 0.0362(9) Uani 1 1 d . A .
H30A H 0.0739 0.4540 0.6533 0.054 Uiso 1 1 calc R . .
H30B H 0.0832 0.3396 0.7196 0.054 Uiso 1 1 calc R . .
H30C H 0.1113 0.3650 0.6322 0.054 Uiso 1 1 calc R . .
C31 C 0.13900(13) 0.5886(4) 0.6757(3) 0.0386(10) Uani 1 1 d . A .
H31A H 0.1505 0.5504 0.6206 0.058 Uiso 1 1 calc R . .
H31B H 0.1599 0.6362 0.7074 0.058 Uiso 1 1 calc R . .
H31C H 0.1169 0.6439 0.6580 0.058 Uiso 1 1 calc R . .
C32 C -0.01211(10) 0.5311(3) 0.9024(3) 0.0329(8) Uani 1 1 d . . .
C33 C -0.02879(12) 0.4788(5) 0.8134(3) 0.0514(12) Uani 1 1 d . A .
H33A H -0.0140 0.4035 0.7971 0.077 Uiso 1 1 calc R . .
H33B H -0.0257 0.5401 0.7643 0.077 Uiso 1 1 calc R . .
H33C H -0.0574 0.4591 0.8213 0.077 Uiso 1 1 calc R . .
C34 C -0.02043(12) 0.4387(4) 0.9806(3) 0.0462(11) Uani 1 1 d . A .
H34A H -0.0496 0.4267 0.9870 0.069 Uiso 1 1 calc R . .
H34B H -0.0094 0.4713 1.0382 0.069 Uiso 1 1 calc R . .
H34C H -0.0076 0.3594 0.9664 0.069 Uiso 1 1 calc R . .
C35 C -0.03565(11) 0.6507(4) 0.9227(3) 0.0477(11) Uani 1 1 d . A .
H35A H -0.0646 0.6328 0.9235 0.071 Uiso 1 1 calc R . .
H35B H -0.0299 0.7121 0.8751 0.071 Uiso 1 1 calc R . .
H35C H -0.0275 0.6833 0.9826 0.071 Uiso 1 1 calc R . .
C36 C 0.10894(10) 0.7181(3) 1.0576(2) 0.0262(7) Uani 1 1 d . . .
C37 C 0.07469(12) 0.7345(4) 1.1307(3) 0.0434(10) Uani 1 1 d . A .
H37A H 0.0637 0.6533 1.1470 0.065 Uiso 1 1 calc R . .
H37B H 0.0532 0.7863 1.1052 0.065 Uiso 1 1 calc R . .
H37C H 0.0858 0.7741 1.1857 0.065 Uiso 1 1 calc R . .
C38 C 0.14193(12) 0.6410(4) 1.1042(3) 0.0349(9) Uani 1 1 d . A .
H38A H 0.1658 0.6382 1.0647 0.052 Uiso 1 1 calc R . .
H38B H 0.1320 0.5568 1.1146 0.052 Uiso 1 1 calc R . .
H38C H 0.1490 0.6788 1.1632 0.052 Uiso 1 1 calc R . .
C39 C 0.12440(12) 0.8486(3) 1.0356(3) 0.0343(9) Uani 1 1 d . A .
H39A H 0.1315 0.8910 1.0927 0.051 Uiso 1 1 calc R . .
H39B H 0.1033 0.8952 1.0037 0.051 Uiso 1 1 calc R . .
H39C H 0.1483 0.8427 0.9962 0.051 Uiso 1 1 calc R . .
C40 C 0.09405(13) 1.1656(4) 0.9303(3) 0.0432(10) Uani 1 1 d . . .
H40A H 0.0946 1.0808 0.9048 0.052 Uiso 1 1 calc R A .
H40B H 0.0853 1.2238 0.8818 0.052 Uiso 1 1 calc R . .
C41 C 0.06650(14) 1.1731(5) 1.0132(3) 0.0537(12) Uani 1 1 d . A .
H41A H 0.0384 1.1906 0.9942 0.064 Uiso 1 1 calc R . .
H41B H 0.0670 1.0947 1.0483 0.064 Uiso 1 1 calc R . .
C42 C 0.08303(17) 1.2767(6) 1.0691(4) 0.0803(19) Uani 1 1 d . . .
H42A H 0.0661 1.3515 1.0627 0.096 Uiso 1 1 calc R A .
H42B H 0.0844 1.2535 1.1347 0.096 Uiso 1 1 calc R . .
C43 C 0.12592(16) 1.2995(5) 1.0297(3) 0.0569(13) Uani 1 1 d . A .
H43A H 0.1271 1.3801 0.9976 0.068 Uiso 1 1 calc R . .
H43B H 0.1462 1.2993 1.0795 0.068 Uiso 1 1 calc R . .
C44 C 0.2025(3) 1.0652(7) 1.1688(4) 0.057(3) Uani 0.668(10) 1 d P A 1
H44C H 0.1734 1.0453 1.1713 0.068 Uiso 0.668(10) 1 calc PR A 1
H44D H 0.2060 1.1551 1.1588 0.068 Uiso 0.668(10) 1 calc PR A 1
C44' C 0.2407(4) 1.0828(10) 1.1718(8) 0.032(3) Uani 0.332(10) 1 d P A 2
H44A H 0.2705 1.0850 1.1722 0.038 Uiso 0.332(10) 1 calc PR A 2
H44B H 0.2300 1.1676 1.1638 0.038 Uiso 0.332(10) 1 calc PR A 2
C45 C 0.22424(15) 1.0223(4) 1.2541(3) 0.0495(11) Uani 1 1 d . . .
H45A H 0.2092 1.0435 1.3106 0.059 Uiso 1 1 calc R A 1
H45B H 0.2519 1.0564 1.2578 0.059 Uiso 1 1 calc R A 1
C46 C 0.22445(13) 0.8842(4) 1.2364(3) 0.0412(10) Uani 1 1 d . A .
H46A H 0.2446 0.8418 1.2753 0.049 Uiso 1 1 calc R . .
H46B H 0.1976 0.8475 1.2478 0.049 Uiso 1 1 calc R . .
C47 C 0.23571(12) 0.8768(4) 1.1359(3) 0.0374(9) Uani 1 1 d . . .
H47A H 0.2651 0.8644 1.1288 0.045 Uiso 1 1 calc R A .
H47B H 0.2215 0.8074 1.1058 0.045 Uiso 1 1 calc R . .
C48 C 0.23339(18) 1.4043(4) 1.0163(3) 0.083(2) Uani 1 1 d . . .
H48A H 0.2093 1.4225 0.9786 0.100 Uiso 1 1 calc R A 1
H48B H 0.2250 1.4147 1.0810 0.100 Uiso 1 1 calc R A 1
C49 C 0.25936(18) 1.4956(4) 0.9996(3) 0.038(3) Uani 0.444(9) 1 d PR A 1
H49A H 0.2599 1.5594 1.0483 0.046 Uiso 0.444(9) 1 calc PR A 1
H49B H 0.2557 1.5341 0.9385 0.046 Uiso 0.444(9) 1 calc PR A 1
C50 C 0.2947(5) 1.4072(15) 1.0038(12) 0.042(4) Uani 0.444(9) 1 d PU A 1
H50A H 0.3080 1.4157 1.0643 0.051 Uiso 0.444(9) 1 calc PR A 1
H50B H 0.3146 1.4309 0.9562 0.051 Uiso 0.444(9) 1 calc PR A 1
C51 C 0.2833(3) 1.2756(9) 0.9901(7) 0.081 Uani 0.44 1 d P A 1
H51A H 0.2897 1.2474 0.9271 0.097 Uiso 0.444(9) 1 calc PR A 1
H51B H 0.2969 1.2210 1.0349 0.097 Uiso 0.444(9) 1 calc PR A 1
C49' C 0.2897(3) 1.4478(9) 1.0081(7) 0.061(5) Uani 0.556(9) 1 d PR A 2
H49C H 0.2975 1.4708 0.9448 0.073 Uiso 0.556(9) 1 calc PR A 2
H49D H 0.2968 1.5157 1.0507 0.073 Uiso 0.556(9) 1 calc PR A 2
C50' C 0.3082(3) 1.3263(9) 1.0371(6) 0.048(2) Uani 0.556(9) 1 d P A 2
H50C H 0.3219 1.2867 0.9843 0.058 Uiso 0.556(9) 1 calc PR A 2
H50D H 0.3284 1.3401 1.0861 0.058 Uiso 0.556(9) 1 calc PR A 2
C51' C 0.2781(3) 1.2533(9) 1.0681(6) 0.061(3) Uani 0.556(9) 1 d P A 2
H51C H 0.2716 1.2735 1.1327 0.073 Uiso 0.556(9) 1 calc PR A 2
H51D H 0.2860 1.1651 1.0646 0.073 Uiso 0.556(9) 1 calc PR A 2
C52 C 0.0972(2) 0.8139(5) 0.3887(4) 0.0827(18) Uani 1 1 d . . .
H52A H 0.1114 0.7454 0.4200 0.099 Uiso 1 1 calc R . .
H52B H 0.0755 0.7778 0.3503 0.099 Uiso 1 1 calc R . .
C53 C 0.07900(14) 0.8990(4) 0.4589(3) 0.0516(11) Uani 1 1 d . . .
H53A H 0.0877 0.8764 0.5217 0.062 Uiso 1 1 calc R . .
H53B H 0.0492 0.8977 0.4560 0.062 Uiso 1 1 calc R . .
C54 C 0.09542(15) 1.0234(4) 0.4313(4) 0.0557(12) Uani 1 1 d . . .
H54A H 0.0741 1.0874 0.4332 0.067 Uiso 1 1 calc R . .
H54B H 0.1178 1.0487 0.4720 0.067 Uiso 1 1 calc R . .
C55 C 0.10988(15) 1.0031(5) 0.3357(4) 0.0604(14) Uani 1 1 d . . .
H55A H 0.0876 1.0150 0.2913 0.072 Uiso 1 1 calc R . .
H55B H 0.1319 1.0615 0.3205 0.072 Uiso 1 1 calc R . .

loop_
_atom_site_aniso_label
_atom_site_aniso_U_11
_atom_site_aniso_U_22
_atom_site_aniso_U_33
_atom_site_aniso_U_23
_atom_site_aniso_U_13
_atom_site_aniso_U_12
K1 0.0587(5) 0.0327(4) 0.0290(4) -0.0087(4) -0.0010(4) 0.0104(4)
P1 0.0166(4) 0.0170(4) 0.0346(4) 0.0059(4) 0.0007(4) -0.0004(3)
O1 0.0425(15) 0.0370(16) 0.0427(16) -0.0109(13) -0.0024(13) 0.0017(13)
O2 0.047 0.036 0.098 -0.013 0.004 0.003
O3 0.139(4) 0.0419(19) 0.0281(15) -0.0039(14) 0.0011(18) 0.031(2)
O4 0.0412(17) 0.078(3) 0.068(2) -0.025(2) 0.0095(16) -0.0022(17)
C1 0.0210(15) 0.0148(15) 0.0233(16) -0.0010(13) 0.0012(13) 0.0010(13)
C2 0.0231(16) 0.0183(16) 0.0224(16) -0.0015(14) 0.0001(13) -0.0017(13)
C3 0.0323(18) 0.0167(16) 0.0180(16) -0.0032(13) -0.0018(14) -0.0021(14)
C4 0.0274(17) 0.0203(17) 0.0177(16) -0.0031(13) 0.0025(13) -0.0003(14)
C5 0.0288(17) 0.0132(15) 0.0200(15) -0.0035(13) 0.0026(13) -0.0021(13)
C6 0.0213(15) 0.0193(16) 0.0203(15) -0.0007(13) 0.0030(13) -0.0016(13)
C7 0.0304(18) 0.0224(18) 0.0194(16) -0.0042(14) 0.0051(14) -0.0051(14)
C8 0.0308(19) 0.0265(19) 0.0266(17) 0.0029(15) 0.0040(15) -0.0126(15)
C9 0.038(2) 0.0222(18) 0.0211(16) 0.0032(14) 0.0020(15) -0.0071(15)
C10 0.0338(19) 0.0219(17) 0.0209(16) -0.0005(14) -0.0019(14) -0.0020(15)
C11 0.040(2) 0.0197(17) 0.0272(18) 0.0021(15) -0.0104(16) 0.0039(16)
C12 0.0268(17) 0.0208(17) 0.0304(18) -0.0050(15) -0.0071(15) 0.0010(14)
C13 0.0308(18) 0.0159(16) 0.0288(17) 0.0014(14) -0.0019(15) -0.0014(14)
C14 0.036(2) 0.0262(19) 0.042(2) 0.0012(18) -0.0114(18) 0.0061(16)
C15 0.038(2) 0.033(2) 0.054(3) 0.005(2) -0.019(2) -0.0053(18)
C16 0.029(2) 0.054(3) 0.065(3) -0.007(2) 0.004(2) 0.002(2)
C17 0.039(2) 0.038(2) 0.083(3) 0.015(2) -0.024(2) 0.0056(19)
C18 0.0192(16) 0.0315(19) 0.0236(17) -0.0033(14) 0.0033(13) -0.0055(14)
C19 0.0234(18) 0.053(2) 0.041(2) 0.009(2) -0.0026(17) -0.0012(17)
C20 0.038(2) 0.038(2) 0.059(3) -0.014(2) -0.014(2) -0.0044(17)
C21 0.034(2) 0.041(2) 0.037(2) -0.0034(18) 0.0085(17) 0.0032(18)
C22 0.0195(14) 0.0139(14) 0.0243(15) 0.0037(14) -0.0005(14) -0.0004(12)
C23 0.0279(17) 0.0126(16) 0.0231(16) 0.0007(13) -0.0033(14) 0.0016(13)
C24 0.0176(15) 0.0256(18) 0.0298(18) -0.0019(14) 0.0036(13) 0.0024(14)
C25 0.0220(16) 0.0232(17) 0.0294(17) 0.0034(15) -0.0012(15) -0.0017(13)
C26 0.0179(15) 0.0219(17) 0.0304(18) -0.0007(15) -0.0031(14) -0.0032(13)
C27 0.0244(17) 0.0149(16) 0.0254(17) 0.0021(14) 0.0002(13) 0.0012(13)
C28 0.0313(18) 0.0223(18) 0.0264(17) -0.0017(15) 0.0062(15) -0.0008(15)
C29 0.035(2) 0.0237(19) 0.042(2) -0.0065(17) 0.0093(17) 0.0019(16)
C30 0.053(2) 0.027(2) 0.0287(19) -0.0063(16) 0.0004(18) -0.0016(18)
C31 0.058(3) 0.029(2) 0.0290(19) -0.0012(17) 0.0152(19) -0.0040(19)
C32 0.0213(17) 0.034(2) 0.043(2) 0.0000(18) 0.0006(16) -0.0049(15)
C33 0.030(2) 0.064(3) 0.060(3) -0.013(3) -0.004(2) -0.013(2)
C34 0.028(2) 0.048(3) 0.062(3) 0.010(2) 0.0047(19) -0.0094(19)
C35 0.0225(18) 0.045(2) 0.076(3) -0.003(2) -0.0009(19) -0.0017(17)
C36 0.0303(18) 0.0230(18) 0.0254(17) -0.0011(15) -0.0050(15) 0.0007(15)
C37 0.038(2) 0.056(3) 0.036(2) -0.017(2) 0.0049(18) -0.006(2)
C38 0.041(2) 0.030(2) 0.0333(19) 0.0030(17) -0.0128(17) -0.0011(18)
C39 0.046(2) 0.0212(19) 0.036(2) -0.0069(16) -0.0103(18) 0.0018(17)
C40 0.062(3) 0.030(2) 0.037(2) -0.0026(19) -0.006(2) -0.0027(19)
C41 0.042(3) 0.055(3) 0.065(3) -0.003(2) 0.010(2) 0.007(2)
C42 0.075(4) 0.100(5) 0.066(4) -0.040(4) 0.006(3) 0.008(4)
C43 0.076(3) 0.050(3) 0.045(3) -0.015(2) -0.011(2) 0.008(3)
C44 0.083(6) 0.048(4) 0.039(4) -0.009(3) 0.000(4) 0.024(4)
C44' 0.040(8) 0.026(6) 0.030(6) -0.004(5) 0.000(5) -0.009(5)
C45 0.077(3) 0.039(2) 0.032(2) -0.0023(19) 0.012(2) 0.006(2)
C46 0.048(2) 0.036(2) 0.040(2) 0.0048(19) 0.0047(19) -0.0009(19)
C47 0.037(2) 0.033(2) 0.042(2) -0.0090(19) -0.0018(18) 0.0066(18)
C48 0.155(6) 0.033(3) 0.062(3) -0.002(2) -0.059(4) 0.012(3)
C49 0.047(6) 0.029(5) 0.039(5) -0.001(4) 0.014(4) 0.003(4)
C50 0.049(6) 0.036(8) 0.042(6) -0.016(6) -0.002(5) -0.025(5)
C51 0.058 0.110 0.074 0.022 0.010 0.026
C49' 0.141(14) 0.017(6) 0.026(5) 0.002(4) -0.006(6) -0.014(7)
C50' 0.061(6) 0.043(6) 0.042(5) -0.012(4) -0.002(4) -0.007(5)
C51' 0.054(5) 0.074(7) 0.055(5) -0.025(5) -0.011(4) 0.025(5)
C52 0.136(5) 0.048(3) 0.064(3) -0.014(3) 0.029(4) -0.016(3)
C53 0.052(3) 0.051(3) 0.052(3) 0.002(2) 0.001(2) 0.002(2)
C54 0.065(3) 0.041(3) 0.061(3) -0.003(2) -0.006(2) 0.006(2)
C55 0.047(3) 0.071(4) 0.063(3) 0.014(3) 0.003(2) -0.013(3)

loop_
_atom_type_symbol
_atom_type_description
_atom_type_scat_dispersion_real
_atom_type_scat_dispersion_imag
_atom_type_scat_source
C C 0.0033 0.0016 'International Tables Vol C Tables 4.2.6.8 and 6.1.1.4'
H H 0.0000 0.0000 'International Tables Vol C Tables 4.2.6.8 and 6.1.1.4'
O O 0.0106 0.0060 'International Tables Vol C Tables 4.2.6.8 and 6.1.1.4'
P P 0.1023 0.0942 'International Tables Vol C Tables 4.2.6.8 and 6.1.1.4'
K K 0.2009 0.2494 'International Tables Vol C Tables 4.2.6.8 and 6.1.1.4'

loop_
_geom_angle_atom_site_label_1
_geom_angle_atom_site_label_2
_geom_angle_atom_site_label_3
_geom_angle
O3 K1 O1 107.60(11)
O3 K1 O2 81.63(12)
O1 K1 O2 89.27(9)
O3 K1 C4 130.24(10)
O1 K1 C4 109.99(9)
O2 K1 C4 129.50(11)
O3 K1 C5 102.80(10)
O1 K1 C5 122.73(9)
O2 K1 C5 143.02(10)
C4 K1 C5 28.08(9)
O3 K1 C9 132.21(11)
O1 K1 C9 119.81(9)
O2 K1 C9 103.57(11)
C4 K1 C9 26.30(9)
C5 K1 C9 46.63(9)
O3 K1 C44 25.54(14)
O1 K1 C44 83.73(14)
O2 K1 C44 71.82(17)
C4 K1 C44 152.93(14)
C5 K1 C44 124.93(14)
C9 K1 C44 156.30(16)
O3 K1 C6 85.77(9)
O1 K1 C6 147.34(9)
O2 K1 C6 122.64(9)
C4 K1 C6 45.81(8)
C5 K1 C6 25.23(8)
C9 K1 C6 50.97(8)
C44 K1 C6 110.99(13)
O3 K1 C3 138.49(10)
O1 K1 C3 86.35(8)
O2 K1 C3 138.73(10)
C4 K1 C3 24.53(9)
C5 K1 C3 41.65(8)
C9 K1 C3 46.45(8)
C44 K1 C3 147.76(17)
C6 K1 C3 65.47(8)
O3 K1 C51 79.98(19)
O1 K1 C51 110.59(18)
O2 K1 C51 21.80(18)
C4 K1 C51 114.60(19)
C5 K1 C51 121.82(18)
C9 K1 C51 88.53(19)
C44 K1 C51 79.7(2)
C6 K1 C51 100.89(18)
C3 K1 C51 132.41(18)
O3 K1 C8 110.72(11)
O1 K1 C8 141.54(9)
O2 K1 C8 93.11(10)
C4 K1 C8 43.35(9)
C5 K1 C8 50.64(8)
C9 K1 C8 23.26(9)
C44 K1 C8 133.24(15)
C6 K1 C8 41.43(8)
C3 K1 C8 67.03(8)
C51 K1 C8 73.66(18)
C1 P1 C22 105.91(14)
C43 O1 C40 105.9(3)
C43 O1 K1 127.1(3)
C40 O1 K1 126.5(2)
C51 O2 C48 102.7(5)
C51 O2 C51' 46.1(5)
C48 O2 C51' 104.2(5)
C51 O2 K1 114.2(5)
C48 O2 K1 137.0(3)
C51' O2 K1 117.0(4)
C47 O3 C44 108.7(4)
C47 O3 C44' 100.1(5)
C44 O3 C44' 49.2(5)
C47 O3 K1 139.9(2)
C44 O3 K1 106.0(3)
C44' O3 K1 117.8(5)
C52 O4 C55 104.1(4)
C5 C1 C2 105.6(3)
C5 C1 P1 119.9(2)
C2 C1 P1 134.5(2)
C13 C2 C3 118.6(3)
C13 C2 C1 132.1(3)
C3 C2 C1 109.3(3)
C10 C3 C2 119.5(3)
C10 C3 C4 133.1(3)
C2 C3 C4 107.4(3)
C10 C3 K1 116.4(2)
C2 C3 K1 92.21(19)
C4 C3 K1 57.63(16)
C9 C4 C5 119.0(3)
C9 C4 C3 133.4(3)
C5 C4 C3 107.5(3)
C9 C4 K1 87.7(2)
C5 C4 K1 79.69(18)
C3 C4 K1 97.84(19)
C6 C5 C4 118.9(3)
C6 C5 C1 130.8(3)
C4 C5 C1 110.1(3)
C6 C5 K1 90.58(19)
C4 C5 K1 72.23(17)
C1 C5 K1 101.1(2)
C7 C6 C5 121.3(3)
C7 C6 K1 87.8(2)
C5 C6 K1 64.19(17)
C7 C6 H6 119.3
C5 C6 H6 119.3
K1 C6 H6 118.8
C6 C7 C8 118.5(3)
C6 C7 C18 121.9(3)
C8 C7 C18 119.6(3)
C9 C8 C7 121.7(3)
C9 C8 K1 65.91(19)
C7 C8 K1 81.7(2)
C9 C8 H8 119.2
C7 C8 H8 119.2
K1 C8 H8 124.5
C8 C9 C4 120.6(3)
C8 C9 K1 90.8(2)
C4 C9 K1 66.04(18)
C8 C9 H9 119.7
C4 C9 H9 119.7
K1 C9 H9 113.3
C11 C10 C3 120.5(3)
C11 C10 H10 119.7
C3 C10 H10 119.7
C10 C11 C12 121.6(3)
C10 C11 H11 119.2
C12 C11 H11 119.2
C13 C12 C11 118.0(3)
C13 C12 C14 119.3(3)
C11 C12 C14 122.6(3)
C12 C13 C2 121.8(3)
C12 C13 H13 119.1
C2 C13 H13 119.1
C15 C14 C12 110.6(3)
C15 C14 C17 108.2(3)
C12 C14 C17 113.3(3)
C15 C14 C16 108.3(3)
C12 C14 C16 108.5(3)
C17 C14 C16 107.7(4)
C14 C15 H15A 109.5
C14 C15 H15B 109.5
H15A C15 H15B 109.5
C14 C15 H15C 109.5
H15A C15 H15C 109.5
H15B C15 H15C 109.5
C14 C16 H16A 109.5
C14 C16 H16B 109.5
H16A C16 H16B 109.5
C14 C16 H16C 109.5
H16A C16 H16C 109.5
H16B C16 H16C 109.5
C14 C17 H17A 109.5
C14 C17 H17B 109.5
H17A C17 H17B 109.5
C14 C17 H17C 109.5
H17A C17 H17C 109.5
H17B C17 H17C 109.5
C19 C18 C20 108.5(3)
C19 C18 C21 107.9(3)
C20 C18 C21 108.5(3)
C19 C18 C7 112.9(3)
C20 C18 C7 110.2(3)
C21 C18 C7 108.7(3)
C18 C19 H19A 109.5
C18 C19 H19B 109.5
H19A C19 H19B 109.5
C18 C19 H19C 109.5
H19A C19 H19C 109.5
H19B C19 H19C 109.5
C18 C20 H20A 109.5
C18 C20 H20B 109.5
H20A C20 H20B 109.5
C18 C20 H20C 109.5
H20A C20 H20C 109.5
H20B C20 H20C 109.5
C18 C21 H21A 109.5
C18 C21 H21B 109.5
H21A C21 H21B 109.5
C18 C21 H21C 109.5
H21A C21 H21C 109.5
H21B C21 H21C 109.5
C27 C22 C23 117.7(3)
C27 C22 P1 122.1(2)
C23 C22 P1 120.2(2)
C24 C23 C22 118.6(3)
C24 C23 C36 117.2(3)
C22 C23 C36 124.3(3)
C25 C24 C23 124.0(3)
C25 C24 H24 118.0
C23 C24 H24 118.0
C26 C25 C24 116.8(3)
C26 C25 C32 123.2(3)
C24 C25 C32 119.9(3)
C25 C26 C27 123.4(3)
C25 C26 H26 118.3
C27 C26 H26 118.3
C26 C27 C22 119.1(3)
C26 C27 C28 116.6(3)
C22 C27 C28 124.3(3)
C30 C28 C31 106.4(3)
C30 C28 C29 106.1(3)
C31 C28 C29 110.4(3)
C30 C28 C27 111.5(3)
C31 C28 C27 111.6(3)
C29 C28 C27 110.5(3)
C28 C29 H29A 109.5
C28 C29 H29B 109.5
H29A C29 H29B 109.5
C28 C29 H29C 109.5
H29A C29 H29C 109.5
H29B C29 H29C 109.5
C28 C30 H30A 109.5
C28 C30 H30B 109.5
H30A C30 H30B 109.5
C28 C30 H30C 109.5
H30A C30 H30C 109.5
H30B C30 H30C 109.5
C28 C31 H31A 109.5
C28 C31 H31B 109.5
H31A C31 H31B 109.5
C28 C31 H31C 109.5
H31A C31 H31C 109.5
H31B C31 H31C 109.5
C33 C32 C34 109.0(3)
C33 C32 C35 107.0(3)
C34 C32 C35 108.1(3)
C33 C32 C25 113.1(3)
C34 C32 C25 109.1(3)
C35 C32 C25 110.4(3)
C32 C33 H33A 109.5
C32 C33 H33B 109.5
H33A C33 H33B 109.5
C32 C33 H33C 109.5
H33A C33 H33C 109.5
H33B C33 H33C 109.5
C32 C34 H34A 109.5
C32 C34 H34B 109.5
H34A C34 H34B 109.5
C32 C34 H34C 109.5
H34A C34 H34C 109.5
H34B C34 H34C 109.5
C32 C35 H35A 109.5
C32 C35 H35B 109.5
H35A C35 H35B 109.5
C32 C35 H35C 109.5
H35A C35 H35C 109.5
H35B C35 H35C 109.5
C38 C36 C39 110.7(3)
C38 C36 C37 106.1(3)
C39 C36 C37 106.3(3)
C38 C36 C23 110.6(3)
C39 C36 C23 112.0(3)
C37 C36 C23 110.9(3)
C36 C37 H37A 109.5
C36 C37 H37B 109.5
H37A C37 H37B 109.5
C36 C37 H37C 109.5
H37A C37 H37C 109.5
H37B C37 H37C 109.5
C36 C38 H38A 109.5
C36 C38 H38B 109.5
H38A C38 H38B 109.5
C36 C38 H38C 109.5
H38A C38 H38C 109.5
H38B C38 H38C 109.5
C36 C39 H39A 109.5
C36 C39 H39B 109.5
H39A C39 H39B 109.5
C36 C39 H39C 109.5
H39A C39 H39C 109.5
H39B C39 H39C 109.5
O1 C40 C41 103.6(3)
O1 C40 H40A 111.0
C41 C40 H40A 111.0
O1 C40 H40B 111.0
C41 C40 H40B 111.0
H40A C40 H40B 109.0
C42 C41 C40 104.7(4)
C42 C41 H41A 110.8
C40 C41 H41A 110.8
C42 C41 H41B 110.8
C40 C41 H41B 110.8
H41A C41 H41B 108.9
C43 C42 C41 104.7(4)
C43 C42 H42A 110.8
C41 C42 H42A 110.8
C43 C42 H42B 110.8
C41 C42 H42B 110.8
H42A C42 H42B 108.9
O1 C43 C42 105.9(4)
O1 C43 H43A 110.6
C42 C43 H43A 110.6
O1 C43 H43B 110.6
C42 C43 H43B 110.6
H43A C43 H43B 108.7
O3 C44 C45 100.7(5)
O3 C44 K1 48.5(2)
C45 C44 K1 147.6(4)
O3 C44 H44C 111.6
C45 C44 H44C 111.6
K1 C44 H44C 92.2
O3 C44 H44D 111.6
C45 C44 H44D 111.6
K1 C44 H44D 78.3
H44C C44 H44D 109.4
C45 C44' O3 98.7(7)
C45 C44' H44A 112.0
O3 C44' H44A 112.0
C45 C44' H44B 112.0
O3 C44' H44B 112.0
H44A C44' H44B 109.7
C44' C45 C44 50.9(5)
C44' C45 C46 107.4(5)
C44 C45 C46 99.5(4)
C44' C45 H45A 139.6
C44 C45 H45A 111.9
C46 C45 H45A 111.9
C44' C45 H45B 62.3
C44 C45 H45B 111.9
C46 C45 H45B 111.9
H45A C45 H45B 109.6
C47 C46 C45 102.5(3)
C47 C46 H46A 111.3
C45 C46 H46A 111.3
C47 C46 H46B 111.3
C45 C46 H46B 111.3
H46A C46 H46B 109.2
O3 C47 C46 105.8(3)
O3 C47 H47A 110.6
C46 C47 H47A 110.6
O3 C47 H47B 110.6
C46 C47 H47B 110.6
H47A C47 H47B 108.7
C49 C48 O2 125.9(3)
C49 C48 C49' 35.2(3)
O2 C48 C49' 93.3(4)
C49 C48 H48A 105.8
O2 C48 H48A 105.8
C49' C48 H48A 134.3
C49 C48 H48B 105.8
O2 C48 H48B 105.8
C49' C48 H48B 107.8
H48A C48 H48B 106.2
C48 C49 C50 91.5(5)
C48 C49 H49A 113.4
C50 C49 H49A 113.4
C48 C49 H49B 113.4
C50 C49 H49B 113.4
H49A C49 H49B 110.7
C49 C50 C51 113.6(11)
C49 C50 H50A 108.8
C51 C50 H50A 108.8
C49 C50 H50B 108.8
C51 C50 H50B 108.8
H50A C50 H50B 107.7
O2 C51 C50 102.0(9)
O2 C51 K1 44.0(4)
C50 C51 K1 142.9(9)
O2 C51 H51A 111.4
C50 C51 H51A 111.4
K1 C51 H51A 78.1
O2 C51 H51B 111.4
C50 C51 H51B 111.4
K1 C51 H51B 97.8
H51A C51 H51B 109.2
C50' C49' C48 99.5(6)
C50' C49' H49C 111.9
C48 C49' H49C 111.9
C50' C49' H49D 111.9
C48 C49' H49D 111.9
H49C C49' H49D 109.6
C51' C50' C49' 107.4(8)
C51' C50' H50C 110.2
C49' C50' H50C 110.2
C51' C50' H50D 110.2
C49' C50' H50D 110.2
H50C C50' H50D 108.5
C50' C51' O2 106.5(8)
C50' C51' H51C 110.4
O2 C51' H51C 110.4
C50' C51' H51D 110.4
O2 C51' H51D 110.4
H51C C51' H51D 108.6
O4 C52 C53 110.3(4)
O4 C52 H52A 109.6
C53 C52 H52A 109.6
O4 C52 H52B 109.6
C53 C52 H52B 109.6
H52A C52 H52B 108.1
C52 C53 C54 102.7(4)
C52 C53 H53A 111.2
C54 C53 H53A 111.2
C52 C53 H53B 111.2
C54 C53 H53B 111.2
H53A C53 H53B 109.1
C55 C54 C53 103.6(4)
C55 C54 H54A 111.0
C53 C54 H54A 111.0
C55 C54 H54B 111.0
C53 C54 H54B 111.0
H54A C54 H54B 109.0
O4 C55 C54 105.6(4)
O4 C55 H55A 110.6
C54 C55 H55A 110.6
O4 C55 H55B 110.6
C54 C55 H55B 110.6
H55A C55 H55B 108.7

loop_
_geom_bond_atom_site_label_1
_geom_bond_atom_site_label_2
_geom_bond_distance
K1 O3 2.596(3)
K1 O1 2.624(3)
K1 O2 2.660(3)
K1 C4 2.903(3)
K1 C5 2.999(3)
K1 C9 3.174(3)
K1 C44 3.332(7)
K1 C6 3.331(3)
K1 C3 3.405(3)
K1 C51 3.495(11)
K1 C8 3.476(4)
P1 C1 1.757(3)
P1 C22 1.854(3)
O1 C43 1.433(5)
O1 C40 1.456(5)
O2 C51 1.424(11)
O2 C48 1.390(5)
O2 C51' 1.562(9)
O3 C47 1.415(5)
O3 C44 1.494(7)
O3 C44' 1.575(11)
O4 C52 1.394(6)
O4 C55 1.431(6)
C1 C5 1.420(4)
C1 C2 1.452(5)
C2 C13 1.424(5)
C2 C3 1.432(5)
C3 C10 1.390(5)
C3 C4 1.427(5)
C4 C9 1.407(5)
C4 C5 1.435(5)
C5 C6 1.420(5)
C6 C7 1.387(5)
C6 H6 0.9500
C7 C8 1.419(5)
C7 C18 1.526(5)
C8 C9 1.373(5)
C8 H8 0.9500
C9 H9 0.9500
C10 C11 1.394(5)
C10 H10 0.9500
C11 C12 1.413(5)
C11 H11 0.9500
C12 C13 1.389(5)
C12 C14 1.491(5)
C13 H13 0.9500
C14 C15 1.533(5)
C14 C17 1.534(5)
C14 C16 1.554(6)
C15 H15A 0.9800
C15 H15B 0.9800
C15 H15C 0.9800
C16 H16A 0.9800
C16 H16B 0.9800
C16 H16C 0.9800
C17 H17A 0.9800
C17 H17B 0.9800
C17 H17C 0.9800
C18 C19 1.530(5)
C18 C20 1.528(5)
C18 C21 1.531(5)
C19 H19A 0.9800
C19 H19B 0.9800
C19 H19C 0.9800
C20 H20A 0.9800
C20 H20B 0.9800
C20 H20C 0.9800
C21 H21A 0.9800
C21 H21B 0.9800
C21 H21C 0.9800
C22 C27 1.417(5)
C22 C23 1.450(4)
C23 C24 1.374(4)
C23 C36 1.556(4)
C24 C25 1.388(5)
C24 H24 0.9500
C25 C26 1.370(5)
C25 C32 1.556(4)
C26 C27 1.401(4)
C26 H26 0.9500
C27 C28 1.561(5)
C28 C30 1.546(5)
C28 C31 1.540(5)
C28 C29 1.547(5)
C29 H29A 0.9800
C29 H29B 0.9800
C29 H29C 0.9800
C30 H30A 0.9800
C30 H30B 0.9800
C30 H30C 0.9800
C31 H31A 0.9800
C31 H31B 0.9800
C31 H31C 0.9800
C32 C33 1.520(6)
C32 C34 1.541(5)
C32 C35 1.540(5)
C33 H33A 0.9800
C33 H33B 0.9800
C33 H33C 0.9800
C34 H34A 0.9800
C34 H34B 0.9800
C34 H34C 0.9800
C35 H35A 0.9800
C35 H35B 0.9800
C35 H35C 0.9800
C36 C38 1.535(5)
C36 C39 1.535(5)
C36 C37 1.568(5)
C37 H37A 0.9800
C37 H37B 0.9800
C37 H37C 0.9800
C38 H38A 0.9800
C38 H38B 0.9800
C38 H38C 0.9800
C39 H39A 0.9800
C39 H39B 0.9800
C39 H39C 0.9800
C40 C41 1.517(6)
C40 H40A 0.9900
C40 H40B 0.9900
C41 C42 1.490(7)
C41 H41A 0.9900
C41 H41B 0.9900
C42 C43 1.555(7)
C42 H42A 0.9900
C42 H42B 0.9900
C43 H43A 0.9900
C43 H43B 0.9900
C44 C45 1.510(8)
C44 H44C 0.9900
C44 H44D 0.9900
C44' C45 1.471(12)
C44' H44A 0.9900
C44' H44B 0.9900
C45 C46 1.515(6)
C45 H45A 0.9900
C45 H45B 0.9900
C46 C47 1.514(5)
C46 H46A 0.9900
C46 H46B 0.9900
C47 H47A 0.9900
C47 H47B 0.9900
C48 C49 1.3332
C48 C49' 1.930(12)
C48 H48A 0.9900
C48 H48B 0.9900
C49 C50 1.516(19)
C49 H49A 0.9900
C49 H49B 0.9900
C50 C51 1.487(19)
C50 H50A 0.9900
C50 H50B 0.9900
C51 H51A 0.9900
C51 H51B 0.9900
C49' C50' 1.511(13)
C49' H49C 0.9900
C49' H49D 0.9900
C50' C51' 1.353(12)
C50' H50C 0.9900
C50' H50D 0.9900
C51' H51C 0.9900
C51' H51D 0.9900
C52 C53 1.503(7)
C52 H52A 0.9900
C52 H52B 0.9900
C53 C54 1.506(6)
C53 H53A 0.9900
C53 H53B 0.9900
C54 C55 1.490(7)
C54 H54A 0.9900
C54 H54B 0.9900
C55 H55A 0.9900
C55 H55B 0.9900

loop_
_geom_torsion_atom_site_label_1
_geom_torsion_atom_site_label_2
_geom_torsion_atom_site_label_3
_geom_torsion_atom_site_label_4
_geom_torsion
O3 K1 O1 C43 57.5(3)
O2 K1 O1 C43 -23.5(3)
C4 K1 O1 C43 -155.8(3)
C5 K1 O1 C43 176.2(3)
C9 K1 O1 C43 -128.8(3)
C44 K1 O1 C43 48.3(4)
C6 K1 O1 C43 168.0(3)
C3 K1 O1 C43 -162.4(3)
C51 K1 O1 C43 -28.2(4)
C8 K1 O1 C43 -117.6(3)
O3 K1 O1 C40 -112.8(3)
O2 K1 O1 C40 166.2(3)
C4 K1 O1 C40 34.0(3)
C5 K1 O1 C40 5.9(3)
C9 K1 O1 C40 60.9(3)
C44 K1 O1 C40 -122.0(3)
C6 K1 O1 C40 -2.2(4)
C3 K1 O1 C40 27.3(3)
C51 K1 O1 C40 161.5(3)
C8 K1 O1 C40 72.1(3)
O3 K1 O2 C51 83.9(5)
O1 K1 O2 C51 -168.1(5)
C4 K1 O2 C51 -52.5(5)
C5 K1 O2 C51 -16.2(6)
C9 K1 O2 C51 -47.6(5)
C44 K1 O2 C51 108.2(5)
C6 K1 O2 C51 4.5(5)
C3 K1 O2 C51 -84.5(5)
C8 K1 O2 C51 -26.6(5)
O3 K1 O2 C48 -129.4(5)
O1 K1 O2 C48 -21.5(5)
C4 K1 O2 C48 94.2(5)
C5 K1 O2 C48 130.5(4)
C9 K1 O2 C48 99.1(5)
C44 K1 O2 C48 -105.1(5)
C6 K1 O2 C48 151.2(4)
C3 K1 O2 C48 62.2(5)
C51 K1 O2 C48 146.7(8)
C8 K1 O2 C48 120.1(5)
O3 K1 O2 C51' 32.6(4)
O1 K1 O2 C51' 140.5(4)
C4 K1 O2 C51' -103.9(4)
C5 K1 O2 C51' -67.6(5)
C9 K1 O2 C51' -99.0(4)
C44 K1 O2 C51' 56.9(4)
C6 K1 O2 C51' -46.9(5)
C3 K1 O2 C51' -135.9(4)
C51 K1 O2 C51' -51.4(6)
C8 K1 O2 C51' -77.9(4)
O1 K1 O3 C47 127.5(5)
O2 K1 O3 C47 -146.0(5)
C4 K1 O3 C47 -10.1(6)
C5 K1 O3 C47 -3.4(5)
C9 K1 O3 C47 -45.2(6)
C44 K1 O3 C47 149.1(7)
C6 K1 O3 C47 -22.1(5)
C3 K1 O3 C47 22.5(6)
C51 K1 O3 C47 -124.0(5)
C8 K1 O3 C47 -55.8(5)
O1 K1 O3 C44 -21.6(4)
O2 K1 O3 C44 65.0(4)
C4 K1 O3 C44 -159.2(4)
C5 K1 O3 C44 -152.4(4)
C9 K1 O3 C44 165.7(4)
C6 K1 O3 C44 -171.2(4)
C3 K1 O3 C44 -126.5(4)
C51 K1 O3 C44 87.0(4)
C8 K1 O3 C44 155.1(4)
O1 K1 O3 C44' -73.5(6)
O2 K1 O3 C44' 13.1(6)
C4 K1 O3 C44' 148.9(5)
C5 K1 O3 C44' 155.7(6)
C9 K1 O3 C44' 113.8(5)
C44 K1 O3 C44' -51.9(6)
C6 K1 O3 C44' 136.9(6)
C3 K1 O3 C44' -178.4(5)
C51 K1 O3 C44' 35.1(6)
C8 K1 O3 C44' 103.2(6)
C22 P1 C1 C5 -180.0(2)
C22 P1 C1 C2 -3.8(4)
C5 C1 C2 C13 -178.1(3)
P1 C1 C2 C13 5.4(6)
C5 C1 C2 C3 1.4(4)
P1 C1 C2 C3 -175.2(3)
C13 C2 C3 C10 -0.4(5)
C1 C2 C3 C10 -179.9(3)
C13 C2 C3 C4 178.5(3)
C1 C2 C3 C4 -1.0(4)
C13 C2 C3 K1 121.8(3)
C1 C2 C3 K1 -57.7(2)
O3 K1 C3 C10 151.4(2)
O1 K1 C3 C10 38.7(2)
O2 K1 C3 C10 -46.0(3)
C4 K1 C3 C10 -126.0(3)
C5 K1 C3 C10 -168.8(3)
C9 K1 C3 C10 -99.7(3)
C44 K1 C3 C10 110.9(3)
C6 K1 C3 C10 -158.3(3)
C51 K1 C3 C10 -76.1(3)
C8 K1 C3 C10 -112.9(3)
O3 K1 C3 C2 26.7(3)
O1 K1 C3 C2 -86.0(2)
O2 K1 C3 C2 -170.71(18)
C4 K1 C3 C2 109.3(3)
C5 K1 C3 C2 66.5(2)
C9 K1 C3 C2 135.6(2)
C44 K1 C3 C2 -13.8(3)
C6 K1 C3 C2 77.02(19)
C51 K1 C3 C2 159.2(3)
C8 K1 C3 C2 122.5(2)
O3 K1 C3 C4 -82.6(3)
O1 K1 C3 C4 164.7(2)
O2 K1 C3 C4 80.0(2)
C5 K1 C3 C4 -42.8(2)
C9 K1 C3 C4 26.3(2)
C44 K1 C3 C4 -123.1(3)
C6 K1 C3 C4 -32.27(19)
C51 K1 C3 C4 49.9(3)
C8 K1 C3 C4 13.17(19)
C10 C3 C4 C9 3.1(6)
C2 C3 C4 C9 -175.5(3)
K1 C3 C4 C9 -94.2(4)
C10 C3 C4 C5 179.0(3)
C2 C3 C4 C5 0.3(3)
K1 C3 C4 C5 81.6(2)
C10 C3 C4 K1 97.4(4)
C2 C3 C4 K1 -81.3(2)
O3 K1 C4 C9 -105.9(2)
O1 K1 C4 C9 117.3(2)
O2 K1 C4 C9 10.9(3)
C5 K1 C4 C9 -120.0(3)
C44 K1 C4 C9 -125.6(4)
C6 K1 C4 C9 -89.1(2)
C3 K1 C4 C9 133.5(3)
C51 K1 C4 C9 -8.1(3)
C8 K1 C4 C9 -28.70(19)
O3 K1 C4 C5 14.1(3)
O1 K1 C4 C5 -122.73(18)
O2 K1 C4 C5 130.87(19)
C9 K1 C4 C5 120.0(3)
C44 K1 C4 C5 -5.6(4)
C6 K1 C4 C5 30.88(17)
C3 K1 C4 C5 -106.5(3)
C51 K1 C4 C5 112.0(2)
C8 K1 C4 C5 91.3(2)
O3 K1 C4 C3 120.6(2)
O1 K1 C4 C3 -16.3(2)
O2 K1 C4 C3 -122.7(2)
C5 K1 C4 C3 106.5(3)
C9 K1 C4 C3 -133.5(3)
C44 K1 C4 C3 100.9(4)
C6 K1 C4 C3 137.4(2)
C51 K1 C4 C3 -141.6(3)
C8 K1 C4 C3 -162.2(3)
C9 C4 C5 C6 1.0(4)
C3 C4 C5 C6 -175.6(3)
K1 C4 C5 C6 -80.5(3)
C9 C4 C5 C1 177.1(3)
C3 C4 C5 C1 0.6(4)
K1 C4 C5 C1 95.6(2)
C9 C4 C5 K1 81.5(3)
C3 C4 C5 K1 -95.1(2)
C2 C1 C5 C6 174.3(3)
P1 C1 C5 C6 -8.5(5)
C2 C1 C5 C4 -1.2(4)
P1 C1 C5 C4 176.0(2)
C2 C1 C5 K1 73.8(2)
P1 C1 C5 K1 -109.1(2)
O3 K1 C5 C6 -48.7(2)
O1 K1 C5 C6 -169.70(18)
O2 K1 C5 C6 44.3(3)
C4 K1 C5 C6 120.3(3)
C9 K1 C5 C6 88.4(2)
C44 K1 C5 C6 -62.8(3)
C3 K1 C5 C6 157.1(2)
C51 K1 C5 C6 37.3(3)
C8 K1 C5 C6 57.71(19)
O3 K1 C5 C4 -169.0(2)
O1 K1 C5 C4 70.0(2)
O2 K1 C5 C4 -75.9(3)
C9 K1 C5 C4 -31.85(18)
C44 K1 C5 C4 176.9(2)
C6 K1 C5 C4 -120.3(3)
C3 K1 C5 C4 36.81(18)
C51 K1 C5 C4 -83.0(3)
C8 K1 C5 C4 -62.57(19)
O3 K1 C5 C1 83.2(2)
O1 K1 C5 C1 -37.8(2)
O2 K1 C5 C1 176.3(2)
C4 K1 C5 C1 -107.8(3)
C9 K1 C5 C1 -139.6(3)
C44 K1 C5 C1 69.1(3)
C6 K1 C5 C1 131.9(3)
C3 K1 C5 C1 -71.0(2)
C51 K1 C5 C1 169.3(3)
C8 K1 C5 C1 -170.3(2)
C4 C5 C6 C7 0.0(5)
C1 C5 C6 C7 -175.2(3)
K1 C5 C6 C7 -69.9(3)
C4 C5 C6 K1 69.9(3)
C1 C5 C6 K1 -105.3(4)
O3 K1 C6 C7 -100.7(2)
O1 K1 C6 C7 142.8(2)
O2 K1 C6 C7 -23.5(2)
C4 K1 C6 C7 92.0(2)
C5 K1 C6 C7 126.6(3)
C9 K1 C6 C7 57.3(2)
C44 K1 C6 C7 -104.8(3)
C3 K1 C6 C7 110.1(2)
C51 K1 C6 C7 -21.8(3)
C8 K1 C6 C7 27.60(18)
O3 K1 C6 C5 132.7(2)
O1 K1 C6 C5 16.2(3)
O2 K1 C6 C5 -150.1(2)
C4 K1 C6 C5 -34.53(18)
C9 K1 C6 C5 -69.29(19)
C44 K1 C6 C5 128.6(2)
C3 K1 C6 C5 -16.52(18)
C51 K1 C6 C5 -148.4(2)
C8 K1 C6 C5 -99.0(2)
C5 C6 C7 C8 -0.9(5)
K1 C6 C7 C8 -58.7(3)
C5 C6 C7 C18 -179.3(3)
K1 C6 C7 C18 122.9(3)
C6 C7 C8 C9 0.9(5)
C18 C7 C8 C9 179.3(3)
C6 C7 C8 K1 55.8(3)
C18 C7 C8 K1 -125.8(3)
O3 K1 C8 C9 159.8(2)
O1 K1 C8 C9 -25.2(3)
O2 K1 C8 C9 -117.9(2)
C4 K1 C8 C9 32.6(2)
C5 K1 C8 C9 70.1(2)
C44 K1 C8 C9 174.3(3)
C6 K1 C8 C9 103.1(2)
C3 K1 C8 C9 24.7(2)
C51 K1 C8 C9 -127.9(3)
O3 K1 C8 C7 29.6(2)
O1 K1 C8 C7 -155.46(19)
O2 K1 C8 C7 111.8(2)
C4 K1 C8 C7 -97.7(2)
C5 K1 C8 C7 -60.20(19)
C9 K1 C8 C7 -130.3(3)
C44 K1 C8 C7 44.0(3)
C6 K1 C8 C7 -27.21(18)
C3 K1 C8 C7 -105.6(2)
C51 K1 C8 C7 101.8(3)
C7 C8 C9 C4 0.1(5)
K1 C8 C9 C4 -62.4(3)
C7 C8 C9 K1 62.5(3)
C5 C4 C9 C8 -1.0(5)
C3 C4 C9 C8 174.4(3)
K1 C4 C9 C8 75.8(3)
C5 C4 C9 K1 -76.9(3)
C3 C4 C9 K1 98.6(4)
O3 K1 C9 C8 -25.8(3)
O1 K1 C9 C8 162.2(2)
O2 K1 C9 C8 65.2(2)
C4 K1 C9 C8 -123.4(3)
C5 K1 C9 C8 -89.3(2)
C44 K1 C9 C8 -10.4(5)
C6 K1 C9 C8 -56.1(2)
C3 K1 C9 C8 -148.0(3)
C51 K1 C9 C8 49.2(3)
O3 K1 C9 C4 97.6(2)
O1 K1 C9 C4 -74.3(2)
O2 K1 C9 C4 -171.4(2)
C5 K1 C9 C4 34.10(19)
C44 K1 C9 C4 113.0(4)
C6 K1 C9 C4 67.4(2)
C3 K1 C9 C4 -24.55(18)
C51 K1 C9 C4 172.7(3)
C8 K1 C9 C4 123.4(3)
C2 C3 C10 C11 0.2(5)
C4 C3 C10 C11 -178.3(3)
K1 C3 C10 C11 -109.0(3)
C3 C10 C11 C12 0.5(5)
C10 C11 C12 C13 -1.0(5)
C10 C11 C12 C14 177.2(3)
C11 C12 C13 C2 0.8(5)
C14 C12 C13 C2 -177.5(3)
C3 C2 C13 C12 -0.1(5)
C1 C2 C13 C12 179.3(3)
C13 C12 C14 C15 -54.3(5)
C11 C12 C14 C15 127.5(4)
C13 C12 C14 C17 -176.1(4)
C11 C12 C14 C17 5.7(5)
C13 C12 C14 C16 64.4(4)
C11 C12 C14 C16 -113.9(4)
C6 C7 C18 C19 -14.5(5)
C8 C7 C18 C19 167.2(3)
C6 C7 C18 C20 -136.0(3)
C8 C7 C18 C20 45.6(4)
C6 C7 C18 C21 105.3(4)
C8 C7 C18 C21 -73.1(4)
C1 P1 C22 C27 89.7(3)
C1 P1 C22 C23 -92.4(3)
C27 C22 C23 C24 -6.0(4)
P1 C22 C23 C24 176.0(2)
C27 C22 C23 C36 173.0(3)
P1 C22 C23 C36 -5.0(4)
C22 C23 C24 C25 0.9(5)
C36 C23 C24 C25 -178.2(3)
C23 C24 C25 C26 3.8(5)
C23 C24 C25 C32 -178.7(3)
C24 C25 C26 C27 -3.4(5)
C32 C25 C26 C27 179.2(3)
C25 C26 C27 C22 -1.7(5)
C25 C26 C27 C28 178.1(3)
C23 C22 C27 C26 6.3(4)
P1 C22 C27 C26 -175.7(2)
C23 C22 C27 C28 -173.4(3)
P1 C22 C27 C28 4.6(4)
C26 C27 C28 C30 -4.2(4)
C22 C27 C28 C30 175.5(3)
C26 C27 C28 C31 114.6(3)
C22 C27 C28 C31 -65.6(4)
C26 C27 C28 C29 -122.1(3)
C22 C27 C28 C29 57.7(4)
C26 C25 C32 C33 -11.2(5)
C24 C25 C32 C33 171.5(3)
C26 C25 C32 C34 110.3(4)
C24 C25 C32 C34 -67.1(4)
C26 C25 C32 C35 -131.0(4)
C24 C25 C32 C35 51.6(4)
C24 C23 C36 C38 119.6(3)
C22 C23 C36 C38 -59.5(4)
C24 C23 C36 C39 -116.4(3)
C22 C23 C36 C39 64.5(4)
C24 C23 C36 C37 2.2(4)
C22 C23 C36 C37 -176.9(3)
C43 O1 C40 C41 -40.0(4)
K1 O1 C40 C41 132.0(3)
O1 C40 C41 C42 33.7(5)
C40 C41 C42 C43 -15.4(6)
C40 O1 C43 C42 30.2(5)
K1 O1 C43 C42 -141.7(3)
C41 C42 C43 O1 -8.4(6)
C47 O3 C44 C45 31.9(6)
C44' O3 C44 C45 -55.3(7)
K1 O3 C44 C45 -168.6(4)
C47 O3 C44 K1 -159.5(5)
C44' O3 C44 K1 113.3(6)
O1 K1 C44 O3 159.3(4)
O2 K1 C44 O3 -109.4(4)
C4 K1 C44 O3 36.6(7)
C5 K1 C44 O3 33.4(5)
C9 K1 C44 O3 -27.0(7)
C6 K1 C44 O3 9.5(4)
C3 K1 C44 O3 86.4(5)
C51 K1 C44 O3 -88.3(4)
C8 K1 C44 O3 -32.7(5)
O3 K1 C44 C45 21.3(7)
O1 K1 C44 C45 -179.4(9)
O2 K1 C44 C45 -88.1(9)
C4 K1 C44 C45 57.9(11)
C5 K1 C44 C45 54.7(10)
C9 K1 C44 C45 -5.8(12)
C6 K1 C44 C45 30.7(10)
C3 K1 C44 C45 107.7(9)
C51 K1 C44 C45 -67.1(9)
C8 K1 C44 C45 -11.4(10)
C47 O3 C44' C45 -49.1(7)
C44 O3 C44' C45 57.0(6)
K1 O3 C44' C45 144.4(5)
O3 C44' C45 C44 -54.2(6)
O3 C44' C45 C46 34.1(8)
O3 C44 C45 C44' 59.3(7)
K1 C44 C45 C44' 43.2(9)
O3 C44 C45 C46 -45.4(6)
K1 C44 C45 C46 -61.5(10)
C44' C45 C46 C47 -8.3(7)
C44 C45 C46 C47 43.5(5)
C44 O3 C47 C46 -4.5(6)
C44' O3 C47 C46 45.7(6)
K1 O3 C47 C46 -153.0(4)
C45 C46 C47 O3 -24.8(5)
C51 O2 C48 C49 10.6(6)
C51' O2 C48 C49 58.1(5)
K1 O2 C48 C49 -138.5(3)
C51 O2 C48 C49' -3.6(3)
C51' O2 C48 C49' 43.8(5)
K1 O2 C48 C49' -152.7(4)
O2 C48 C49 C50 -19.0(7)
C49' C48 C49 C50 6.2(11)
C48 C49 C50 C51 20.1(13)
C48 O2 C51 C50 5.0(12)
C51' O2 C51 C50 -92.7(13)
K1 O2 C51 C50 162.4(10)
C48 O2 C51 K1 -157.4(5)
C51' O2 C51 K1 105.0(7)
C49 C50 C51 O2 -16.8(17)
C49 C50 C51 K1 4(3)
O3 K1 C51 O2 -92.5(5)
O1 K1 C51 O2 12.7(5)
C4 K1 C51 O2 137.7(4)
C5 K1 C51 O2 168.6(4)
C9 K1 C51 O2 134.1(5)
C44 K1 C51 O2 -66.5(5)
C6 K1 C51 O2 -176.2(5)
C3 K1 C51 O2 117.2(5)
C8 K1 C51 O2 152.3(5)
O3 K1 C51 C50 -121.8(18)
O1 K1 C51 C50 -16.7(18)
O2 K1 C51 C50 -29.3(15)
C4 K1 C51 C50 108.3(18)
C5 K1 C51 C50 139.2(17)
C9 K1 C51 C50 104.8(18)
C44 K1 C51 C50 -95.9(18)
C6 K1 C51 C50 154.5(18)
C3 K1 C51 C50 87.9(18)
C8 K1 C51 C50 122.9(18)
C49 C48 C49' C50' 176.2(10)
O2 C48 C49' C50' -24.1(6)
C48 C49' C50' C51' -9.3(8)
C49' C50' C51' O2 37.6(9)
C51 O2 C51' C50' 34.3(7)
C48 O2 C51' C50' -59.8(7)
K1 O2 C51' C50' 132.8(6)
C55 O4 C52 C53 -26.7(6)
O4 C52 C53 C54 5.7(6)
C52 C53 C54 C55 16.7(5)
C52 O4 C55 C54 37.4(5)
C53 C54 C55 O4 -33.6(5)
